data_4330529
loop_
_publ_author_name
'Angelos B. Canaj'
'Demetrios I. Tzimopoulos'
'Aggelos Philippidis'
'George E. Kostakis'
'Constantinos J. Milios'

_publ_section_title
;
 Employment of a New Tripodal Ligand for the Synthesis of Cobalt(II/III),
 Nickel(II), and Copper(II) Clusters: Magnetic, Optical, and Thermal
 Properties
;
_journal_name_full 'Inorganic Chemistry'
_journal_page_first 10461
_journal_page_last 10470
_journal_paper_doi 10.1021/ic301744e
_journal_volume 51
_journal_year 2012
_chemical_formula_sum 'C34 H38 N4 Ni O6'
_chemical_formula_weight 657.39
_chemical_name_systematic
; 
 ? 
;
_space_group_IT_number 2
_symmetry_cell_setting triclinic
_symmetry_space_group_name_Hall '-P 1'
_symmetry_space_group_name_H-M 'P -1'
_atom_sites_solution_hydrogens geom
_atom_sites_solution_primary direct
_atom_sites_solution_secondary difmap
_audit_creation_method SHELXL-97
_cell_angle_alpha 110.521(13)
_cell_angle_beta 103.869(15)
_cell_angle_gamma 103.934(14)
_cell_formula_units_Z 2
_cell_length_a 8.7371(17)
_cell_length_b 13.993(2)
_cell_length_c 15.172(3)
_cell_measurement_reflns_used 6313
_cell_measurement_temperature 180(2)
_cell_measurement_theta_max 25.50
_cell_measurement_theta_min 1.53
_cell_volume 1575.2(6)
_computing_cell_refinement 'STOE X-AREA'
_computing_data_collection 'STOE X-AREA'
_computing_data_reduction 'STOE X-RED'
_computing_structure_refinement 'SHELXL-97 (Sheldrick, 1997)'
_computing_structure_solution 'SHELXS-97 (Sheldrick, 1990)'
_diffrn_ambient_temperature 180(2)
_diffrn_detector 'image plate ( 34 cm diameter )'
_diffrn_detector_type STOE
_diffrn_measured_fraction_theta_full 0.995
_diffrn_measured_fraction_theta_max 0.990
_diffrn_measurement_device '2-circle goniometer'
_diffrn_measurement_device_type 'STOE IPDS 2'
_diffrn_radiation_monochromator graphite
_diffrn_radiation_source 'fine-focus sealed tube'
_diffrn_radiation_type MoK\a
_diffrn_radiation_wavelength 0.71073
_diffrn_reflns_av_R_equivalents 0.0442
_diffrn_reflns_av_sigmaI/netI 0.0983
_diffrn_reflns_limit_h_max 10
_diffrn_reflns_limit_h_min -10
_diffrn_reflns_limit_k_max 16
_diffrn_reflns_limit_k_min -16
_diffrn_reflns_limit_l_max 18
_diffrn_reflns_limit_l_min -18
_diffrn_reflns_number 9682
_diffrn_reflns_theta_full 25.00
_diffrn_reflns_theta_max 25.63
_diffrn_reflns_theta_min 1.53
_exptl_absorpt_coefficient_mu 0.668
_exptl_absorpt_correction_T_max 0.8893
_exptl_absorpt_correction_T_min 0.8509
_exptl_absorpt_correction_type multi-scan
_exptl_absorpt_process_details 'XPREP in SHELXTL 6.14 (BrukerAXS Inc., 2003)'
_exptl_crystal_colour yellow
_exptl_crystal_density_diffrn 1.386
_exptl_crystal_description block
_exptl_crystal_F_000 692
_exptl_crystal_size_max 0.25
_exptl_crystal_size_mid 0.22
_exptl_crystal_size_min 0.18
_refine_diff_density_max 1.192
_refine_diff_density_min -0.299
_refine_diff_density_rms 0.054
_refine_ls_extinction_method none
_refine_ls_goodness_of_fit_ref 0.953
_refine_ls_hydrogen_treatment mixed
_refine_ls_matrix_type full
_refine_ls_number_parameters 417
_refine_ls_number_reflns 5891
_refine_ls_number_restraints 4
_refine_ls_restrained_S_all 0.955
_refine_ls_R_factor_all 0.0845
_refine_ls_R_factor_gt 0.0444
_refine_ls_shift/su_max 0.001
_refine_ls_shift/su_mean 0.000
_refine_ls_structure_factor_coef Fsqd
_refine_ls_weighting_details 'calc w=1/[\s^2^(Fo^2^)+(0.0200P)^2^+0.0000P] where P=(Fo^2^+2Fc^2^)/3'
_refine_ls_weighting_scheme calc
_refine_ls_wR_factor_gt 0.0759
_refine_ls_wR_factor_ref 0.0813
_reflns_number_gt 3624
_reflns_number_total 5891
_reflns_threshold_expression >2sigma(I)
_cod_data_source_file ic301744e_si_002_2.cif
_cod_data_source_block at328
_cod_original_cell_volume 1575.3(5)
_cod_database_code 4330529

loop_
_symmetry_equiv_pos_as_xyz
'x, y, z'
'-x, -y, -z'

loop_
_atom_site_label
_atom_site_type_symbol
_atom_site_fract_x
_atom_site_fract_y
_atom_site_fract_z
_atom_site_U_iso_or_equiv
_atom_site_adp_type
_atom_site_occupancy
_atom_site_symmetry_multiplicity
_atom_site_calc_flag
_atom_site_refinement_flags
Ni1 Ni 0.88365(6) 0.23332(4) 0.98409(3) 0.03299(13) Uani 1 1 d .
C1 C 0.6226(4) 0.0100(3) 0.8606(3) 0.0346(8) Uani 1 1 d .
C2 C 0.5089(4) -0.0847(3) 0.8569(3) 0.0391(8) Uani 1 1 d .
H2A H 0.4946 -0.0839 0.9173 0.047 Uiso 1 1 calc R
C3 C 0.4208(4) -0.1759(3) 0.7693(3) 0.0414(8) Uani 1 1 d .
H3A H 0.3476 -0.2377 0.7700 0.050 Uiso 1 1 calc R
C4 C 0.4347(4) -0.1816(3) 0.6765(3) 0.0385(8) Uani 1 1 d .
C5 C 0.3498(4) -0.2799(3) 0.5864(3) 0.0507(10) Uani 1 1 d .
H5A H 0.2809 -0.3425 0.5884 0.061 Uiso 1 1 calc R
C6 C 0.3645(5) -0.2868(3) 0.4974(3) 0.0565(11) Uani 1 1 d .
H6A H 0.3061 -0.3531 0.4378 0.068 Uiso 1 1 calc R
C7 C 0.4665(5) -0.1950(3) 0.4946(3) 0.0538(10) Uani 1 1 d .
H7A H 0.4777 -0.1989 0.4328 0.065 Uiso 1 1 calc R
C8 C 0.5509(4) -0.0989(3) 0.5811(3) 0.0448(9) Uani 1 1 d .
H8A H 0.6195 -0.0376 0.5774 0.054 Uiso 1 1 calc R
C9 C 0.5395(4) -0.0879(3) 0.6755(3) 0.0366(8) Uani 1 1 d .
C10 C 0.6331(4) 0.0102(3) 0.7687(2) 0.0326(7) Uani 1 1 d .
C11 C 0.7322(4) 0.1055(2) 0.7640(2) 0.0326(7) Uani 1 1 d .
H11A H 0.7219 0.0994 0.6983 0.039 Uiso 1 1 calc R
C12 C 0.9213(4) 0.2850(2) 0.8137(2) 0.0339(8) Uani 1 1 d .
C13 C 1.0889(4) 0.3518(3) 0.9017(3) 0.0405(8) Uani 1 1 d .
H13A H 1.1697 0.3136 0.8922 0.049 Uiso 1 1 calc R
H13B H 1.1360 0.4236 0.9018 0.049 Uiso 1 1 calc R
C14 C 0.8123(4) 0.3546(3) 0.8018(3) 0.0399(8) Uani 1 1 d .
H14A H 0.8640 0.4043 0.7753 0.048 Uiso 1 1 calc R
H14B H 0.6994 0.3053 0.7508 0.048 Uiso 1 1 calc R
C15 C 0.9609(4) 0.2440(3) 0.7175(3) 0.0441(9) Uani 1 1 d .
H15A H 0.8553 0.2005 0.6596 0.066 Uiso 1 1 calc R
H15B H 1.0294 0.1987 0.7221 0.066 Uiso 1 1 calc R
H15C H 1.0234 0.3065 0.7092 0.066 Uiso 1 1 calc R
C16 C 0.7052(4) 0.3729(2) 1.0818(2) 0.0318(7) Uani 1 1 d .
C17 C 0.5719(4) 0.4157(3) 1.0696(3) 0.0380(8) Uani 1 1 d .
H17A H 0.4994 0.3965 1.0036 0.046 Uiso 1 1 calc R
C18 C 0.5466(4) 0.4824(3) 1.1495(3) 0.0399(8) Uani 1 1 d .
H18A H 0.4550 0.5074 1.1381 0.048 Uiso 1 1 calc R
C19 C 0.6533(4) 0.5163(3) 1.2503(3) 0.0367(8) Uani 1 1 d .
C20 C 0.6295(5) 0.5899(3) 1.3327(3) 0.0480(9) Uani 1 1 d .
H20A H 0.5385 0.6152 1.3205 0.058 Uiso 1 1 calc R
C21 C 0.7335(5) 0.6254(3) 1.4290(3) 0.0552(10) Uani 1 1 d .
H21A H 0.7145 0.6740 1.4837 0.066 Uiso 1 1 calc R
C22 C 0.8679(5) 0.5896(3) 1.4463(3) 0.0497(9) Uani 1 1 d .
H22A H 0.9426 0.6151 1.5133 0.060 Uiso 1 1 calc R
C23 C 0.8940(4) 0.5176(3) 1.3675(2) 0.0397(8) Uani 1 1 d .
H23A H 0.9876 0.4951 1.3818 0.048 Uiso 1 1 calc R
C24 C 0.7876(4) 0.4760(3) 1.2663(2) 0.0337(8) Uani 1 1 d .
C25 C 0.8103(4) 0.4002(2) 1.1805(2) 0.0304(7) Uani 1 1 d .
C26 C 0.9332(4) 0.3501(2) 1.1995(2) 0.0342(8) Uani 1 1 d .
H26A H 0.9926 0.3700 1.2682 0.041 Uiso 1 1 calc R
C27 C 1.0975(4) 0.2351(3) 1.1697(3) 0.0397(8) Uani 1 1 d .
C28 C 1.1901(4) 0.2168(3) 1.0950(3) 0.0433(9) Uani 1 1 d .
H28A H 1.2724 0.2879 1.1096 0.052 Uiso 1 1 calc R
H28B H 1.2539 0.1694 1.1046 0.052 Uiso 1 1 calc R
C29 C 1.0051(5) 0.1296(3) 1.1711(3) 0.0576(11) Uani 1 1 d .
H29A H 1.0895 0.1091 1.2095 0.069 Uiso 1 1 calc R
H29B H 0.9289 0.1442 1.2089 0.069 Uiso 1 1 calc R
C30 C 1.2273(5) 0.3100(3) 1.2744(3) 0.0588(11) Uani 1 1 d .
H30A H 1.1705 0.3222 1.3236 0.088 Uiso 1 1 calc R
H30B H 1.2864 0.3800 1.2761 0.088 Uiso 1 1 calc R
H30C H 1.3090 0.2760 1.2912 0.088 Uiso 1 1 calc R
C31 C 0.3600(5) 0.1571(4) 0.7702(4) 0.0645(12) Uani 1 1 d .
C32 C 0.3365(5) 0.1304(3) 0.8515(3) 0.0594(11) Uani 1 1 d .
H32A H 0.4425 0.1674 0.9096 0.071 Uiso 1 1 calc R
H32B H 0.3029 0.0512 0.8289 0.071 Uiso 1 1 calc R
H32C H 0.2483 0.1547 0.8708 0.071 Uiso 1 1 calc R
C33 C 0.0182(6) -0.0641(4) 0.6016(3) 0.0670(12) Uani 1 1 d .
C34 C 0.0974(8) -0.1026(5) 0.5310(4) 0.109(2) Uani 1 1 d .
H34A H 0.0526 -0.0906 0.4716 0.131 Uiso 1 1 calc R
H34B H 0.0743 -0.1808 0.5105 0.131 Uiso 1 1 calc R
H34C H 0.2195 -0.0627 0.5624 0.131 Uiso 1 1 calc R
N1 N 0.8328(3) 0.1976(2) 0.8371(2) 0.0324(6) Uani 1 1 d .
N2 N 0.9717(3) 0.2821(2) 1.13476(19) 0.0328(6) Uani 1 1 d .
N3 N 0.3775(6) 0.1766(4) 0.7068(4) 0.1025(16) Uani 1 1 d .
N4 N -0.0416(5) -0.0317(4) 0.6581(3) 0.0868(12) Uani 1 1 d .
O1 O 0.7097(3) 0.09105(18) 0.94986(17) 0.0381(6) Uani 1 1 d .
O2 O 1.0727(3) 0.36862(18) 0.99698(18) 0.0402(6) Uani 1 1 d D
H21 H 1.102(4) 0.436(2) 1.037(2) 0.048 Uiso 1 1 d D
O3 O 0.7910(3) 0.41835(18) 0.89121(18) 0.0427(6) Uani 1 1 d D
H31 H 0.762(4) 0.381(3) 0.924(2) 0.051 Uiso 1 1 d D
O4 O 0.7216(3) 0.31255(17) 0.99967(16) 0.0370(5) Uani 1 1 d .
O5 O 1.0784(3) 0.16751(18) 0.99202(18) 0.0391(6) Uani 1 1 d D
H51 H 1.055(4) 0.101(2) 0.970(3) 0.047 Uiso 1 1 d D
O6 O 0.9111(4) 0.0409(2) 1.0799(2) 0.0714(8) Uani 1 1 d D
H61 H 0.8112 0.0585 1.0392 0.086 Uiso 1 1 d RD

loop_
_atom_site_aniso_label
_atom_site_aniso_U_11
_atom_site_aniso_U_22
_atom_site_aniso_U_33
_atom_site_aniso_U_23
_atom_site_aniso_U_13
_atom_site_aniso_U_12
Ni1 0.0376(3) 0.0265(2) 0.0355(2) 0.01268(19) 0.01430(19) 0.01227(19)
C1 0.0324(19) 0.0279(19) 0.048(2) 0.0178(17) 0.0181(17) 0.0123(16)
C2 0.037(2) 0.035(2) 0.053(2) 0.0244(18) 0.0200(17) 0.0132(17)
C3 0.032(2) 0.030(2) 0.063(3) 0.0242(19) 0.0165(18) 0.0072(16)
C4 0.0324(19) 0.0301(19) 0.049(2) 0.0156(17) 0.0098(16) 0.0104(16)
C5 0.044(2) 0.032(2) 0.066(3) 0.0174(19) 0.015(2) 0.0071(17)
C6 0.049(2) 0.038(2) 0.050(3) -0.0012(19) 0.006(2) 0.004(2)
C7 0.048(2) 0.044(2) 0.045(2) 0.0050(19) 0.0117(19) 0.0050(19)
C8 0.046(2) 0.034(2) 0.043(2) 0.0096(17) 0.0150(18) 0.0068(17)
C9 0.0287(18) 0.0322(19) 0.045(2) 0.0143(16) 0.0112(16) 0.0098(15)
C10 0.0305(18) 0.0284(18) 0.039(2) 0.0141(15) 0.0136(15) 0.0095(15)
C11 0.0355(19) 0.0279(19) 0.0324(18) 0.0109(15) 0.0133(15) 0.0101(16)
C12 0.038(2) 0.0258(18) 0.0371(19) 0.0146(15) 0.0170(16) 0.0053(15)
C13 0.041(2) 0.034(2) 0.046(2) 0.0161(17) 0.0195(17) 0.0081(16)
C14 0.051(2) 0.0281(19) 0.043(2) 0.0162(16) 0.0185(18) 0.0139(17)
C15 0.048(2) 0.035(2) 0.051(2) 0.0181(17) 0.0248(18) 0.0120(17)
C16 0.0341(19) 0.0249(18) 0.041(2) 0.0167(15) 0.0172(16) 0.0098(15)
C17 0.0313(19) 0.039(2) 0.044(2) 0.0188(17) 0.0120(16) 0.0136(16)
C18 0.031(2) 0.041(2) 0.055(2) 0.0242(18) 0.0188(18) 0.0170(17)
C19 0.039(2) 0.0354(19) 0.046(2) 0.0214(17) 0.0217(17) 0.0171(16)
C20 0.047(2) 0.053(2) 0.053(3) 0.024(2) 0.022(2) 0.030(2)
C21 0.072(3) 0.057(3) 0.046(2) 0.0175(19) 0.030(2) 0.037(2)
C22 0.062(3) 0.047(2) 0.043(2) 0.0173(19) 0.0195(19) 0.028(2)
C23 0.045(2) 0.040(2) 0.040(2) 0.0185(17) 0.0156(17) 0.0213(17)
C24 0.0342(19) 0.0291(18) 0.045(2) 0.0206(16) 0.0184(16) 0.0114(15)
C25 0.0311(18) 0.0270(17) 0.0355(19) 0.0159(15) 0.0126(15) 0.0097(14)
C26 0.037(2) 0.0324(19) 0.0338(19) 0.0163(16) 0.0118(16) 0.0119(16)
C27 0.044(2) 0.043(2) 0.044(2) 0.0222(17) 0.0164(17) 0.0278(18)
C28 0.044(2) 0.043(2) 0.051(2) 0.0219(18) 0.0192(19) 0.0228(18)
C29 0.079(3) 0.049(3) 0.070(3) 0.033(2) 0.043(3) 0.037(2)
C30 0.059(3) 0.073(3) 0.052(3) 0.024(2) 0.015(2) 0.045(2)
C31 0.053(3) 0.061(3) 0.099(4) 0.043(3) 0.038(3) 0.030(2)
C32 0.046(2) 0.054(3) 0.077(3) 0.024(2) 0.025(2) 0.021(2)
C33 0.073(3) 0.076(3) 0.059(3) 0.030(2) 0.025(2) 0.037(3)
C34 0.163(6) 0.111(5) 0.103(4) 0.052(4) 0.082(4) 0.085(4)
N1 0.0339(16) 0.0259(15) 0.0384(16) 0.0134(13) 0.0150(13) 0.0107(13)
N2 0.0341(16) 0.0312(15) 0.0400(16) 0.0177(13) 0.0149(13) 0.0178(13)
N3 0.099(3) 0.129(4) 0.150(5) 0.105(4) 0.076(3) 0.059(3)
N4 0.077(3) 0.105(3) 0.081(3) 0.033(3) 0.038(2) 0.037(3)
O1 0.0454(14) 0.0286(13) 0.0378(14) 0.0126(11) 0.0170(12) 0.0093(11)
O2 0.0404(14) 0.0287(13) 0.0408(15) 0.0098(11) 0.0110(12) 0.0064(12)
O3 0.0577(16) 0.0289(14) 0.0452(15) 0.0155(11) 0.0233(13) 0.0171(12)
O4 0.0402(14) 0.0346(13) 0.0368(14) 0.0139(11) 0.0144(11) 0.0161(11)
O5 0.0462(15) 0.0308(13) 0.0447(15) 0.0155(12) 0.0217(12) 0.0170(12)
O6 0.089(2) 0.0582(19) 0.077(2) 0.0333(17) 0.0363(18) 0.0302(17)

loop_
_atom_type_symbol
_atom_type_description
_atom_type_scat_dispersion_real
_atom_type_scat_dispersion_imag
_atom_type_scat_source
C C 0.0033 0.0016 'International Tables Vol C Tables 4.2.6.8 and 6.1.1.4'
H H 0.0000 0.0000 'International Tables Vol C Tables 4.2.6.8 and 6.1.1.4'
N N 0.0061 0.0033 'International Tables Vol C Tables 4.2.6.8 and 6.1.1.4'
O O 0.0106 0.0060 'International Tables Vol C Tables 4.2.6.8 and 6.1.1.4'
Ni Ni 0.3393 1.1124 'International Tables Vol C Tables 4.2.6.8 and 6.1.1.4'

loop_
_geom_angle_atom_site_label_1
_geom_angle_atom_site_label_2
_geom_angle_atom_site_label_3
_geom_angle
O1 Ni1 O4 92.49(9)
O1 Ni1 N1 91.19(10)
O4 Ni1 N1 94.64(9)
O1 Ni1 N2 96.39(10)
O4 Ni1 N2 89.68(9)
N1 Ni1 N2 171.11(11)
O1 Ni1 O2 170.14(9)
O4 Ni1 O2 93.37(9)
N1 Ni1 O2 80.44(10)
N2 Ni1 O2 91.57(11)
O1 Ni1 O5 92.24(9)
O4 Ni1 O5 170.79(10)
N1 Ni1 O5 93.15(9)
N2 Ni1 O5 81.95(9)
O2 Ni1 O5 83.10(9)
O1 C1 C10 124.9(3)
O1 C1 C2 116.6(3)
C10 C1 C2 118.4(3)
C3 C2 C1 121.5(3)
C3 C2 H2A 119.2
C1 C2 H2A 119.2
C2 C3 C4 121.9(3)
C2 C3 H3A 119.0
C4 C3 H3A 119.0
C9 C4 C3 118.7(3)
C9 C4 C5 120.1(3)
C3 C4 C5 121.2(3)
C6 C5 C4 121.6(4)
C6 C5 H5A 119.2
C4 C5 H5A 119.2
C5 C6 C7 119.2(4)
C5 C6 H6A 120.4
C7 C6 H6A 120.4
C8 C7 C6 120.2(4)
C8 C7 H7A 119.9
C6 C7 H7A 119.9
C7 C8 C9 122.6(4)
C7 C8 H8A 118.7
C9 C8 H8A 118.7
C4 C9 C8 116.2(3)
C4 C9 C10 119.7(3)
C8 C9 C10 124.0(3)
C1 C10 C11 122.4(3)
C1 C10 C9 119.5(3)
C11 C10 C9 118.1(3)
N1 C11 C10 128.4(3)
N1 C11 H11A 115.8
C10 C11 H11A 115.8
N1 C12 C15 114.6(3)
N1 C12 C13 105.8(3)
C15 C12 C13 107.6(3)
N1 C12 C14 109.6(2)
C15 C12 C14 107.2(3)
C13 C12 C14 112.1(3)
O2 C13 C12 112.8(3)
O2 C13 H13A 109.0
C12 C13 H13A 109.0
O2 C13 H13B 109.0
C12 C13 H13B 109.0
H13A C13 H13B 107.8
O3 C14 C12 115.5(3)
O3 C14 H14A 108.4
C12 C14 H14A 108.4
O3 C14 H14B 108.4
C12 C14 H14B 108.4
H14A C14 H14B 107.5
C12 C15 H15A 109.5
C12 C15 H15B 109.5
H15A C15 H15B 109.5
C12 C15 H15C 109.5
H15A C15 H15C 109.5
H15B C15 H15C 109.5
O4 C16 C25 124.8(3)
O4 C16 C17 116.5(3)
C25 C16 C17 118.7(3)
C18 C17 C16 121.8(3)
C18 C17 H17A 119.1
C16 C17 H17A 119.1
C17 C18 C19 121.8(3)
C17 C18 H18A 119.1
C19 C18 H18A 119.1
C20 C19 C18 121.0(3)
C20 C19 C24 120.4(3)
C18 C19 C24 118.5(3)
C21 C20 C19 121.6(3)
C21 C20 H20A 119.2
C19 C20 H20A 119.2
C20 C21 C22 119.0(3)
C20 C21 H21A 120.5
C22 C21 H21A 120.5
C23 C22 C21 120.7(3)
C23 C22 H22A 119.6
C21 C22 H22A 119.6
C22 C23 C24 122.7(3)
C22 C23 H23A 118.6
C24 C23 H23A 118.6
C23 C24 C19 115.5(3)
C23 C24 C25 124.8(3)
C19 C24 C25 119.7(3)
C16 C25 C26 122.2(3)
C16 C25 C24 119.4(3)
C26 C25 C24 118.3(3)
N2 C26 C25 127.8(3)
N2 C26 H26A 116.1
C25 C26 H26A 116.1
N2 C27 C29 109.0(3)
N2 C27 C30 113.7(3)
C29 C27 C30 107.9(3)
N2 C27 C28 106.1(3)
C29 C27 C28 112.0(3)
C30 C27 C28 108.2(3)
O5 C28 C27 112.9(3)
O5 C28 H28A 109.0
C27 C28 H28A 109.0
O5 C28 H28B 109.0
C27 C28 H28B 109.0
H28A C28 H28B 107.8
O6 C29 C27 117.6(3)
O6 C29 H29A 107.9
C27 C29 H29A 107.9
O6 C29 H29B 107.9
C27 C29 H29B 107.9
H29A C29 H29B 107.2
C27 C30 H30A 109.5
C27 C30 H30B 109.5
H30A C30 H30B 109.5
C27 C30 H30C 109.5
H30A C30 H30C 109.5
H30B C30 H30C 109.5
N3 C31 C32 179.3(5)
C31 C32 H32A 109.5
C31 C32 H32B 109.5
H32A C32 H32B 109.5
C31 C32 H32C 109.5
H32A C32 H32C 109.5
H32B C32 H32C 109.5
N4 C33 C34 178.5(6)
C33 C34 H34A 109.5
C33 C34 H34B 109.5
H34A C34 H34B 109.5
C33 C34 H34C 109.5
H34A C34 H34C 109.5
H34B C34 H34C 109.5
C11 N1 C12 118.8(3)
C11 N1 Ni1 124.8(2)
C12 N1 Ni1 116.47(19)
C26 N2 C27 119.6(3)
C26 N2 Ni1 125.9(2)
C27 N2 Ni1 114.43(18)
C1 O1 Ni1 127.7(2)
C13 O2 Ni1 110.96(19)
C13 O2 H21 113(2)
Ni1 O2 H21 129(2)
C14 O3 H31 113(2)
C16 O4 Ni1 128.8(2)
C28 O5 Ni1 108.34(18)
C28 O5 H51 108(2)
Ni1 O5 H51 120(2)
C29 O6 H61 109.5

loop_
_geom_bond_atom_site_label_1
_geom_bond_atom_site_label_2
_geom_bond_distance
Ni1 O1 1.996(2)
Ni1 O4 2.006(2)
Ni1 N1 2.015(3)
Ni1 N2 2.023(3)
Ni1 O2 2.105(2)
Ni1 O5 2.119(2)
C1 O1 1.309(4)
C1 C10 1.420(4)
C1 C2 1.426(4)
C2 C3 1.354(5)
C2 H2A 0.9500
C3 C4 1.417(5)
C3 H3A 0.9500
C4 C9 1.415(4)
C4 C5 1.420(5)
C5 C6 1.360(5)
C5 H5A 0.9500
C6 C7 1.396(5)
C6 H6A 0.9500
C7 C8 1.377(5)
C7 H7A 0.9500
C8 C9 1.415(5)
C8 H8A 0.9500
C9 C10 1.447(4)
C10 C11 1.441(4)
C11 N1 1.284(4)
C11 H11A 0.9500
C12 N1 1.483(4)
C12 C15 1.525(4)
C12 C13 1.527(5)
C12 C14 1.542(4)
C13 O2 1.428(4)
C13 H13A 0.9900
C13 H13B 0.9900
C14 O3 1.422(4)
C14 H14A 0.9900
C14 H14B 0.9900
C15 H15A 0.9800
C15 H15B 0.9800
C15 H15C 0.9800
C16 O4 1.301(3)
C16 C25 1.415(4)
C16 C17 1.435(4)
C17 C18 1.350(4)
C17 H17A 0.9500
C18 C19 1.423(5)
C18 H18A 0.9500
C19 C20 1.412(5)
C19 C24 1.426(4)
C20 C21 1.358(5)
C20 H20A 0.9500
C21 C22 1.388(5)
C21 H21A 0.9500
C22 C23 1.377(4)
C22 H22A 0.9500
C23 C24 1.410(5)
C23 H23A 0.9500
C24 C25 1.455(4)
C25 C26 1.443(4)
C26 N2 1.281(4)
C26 H26A 0.9500
C27 N2 1.495(4)
C27 C29 1.513(5)
C27 C30 1.518(5)
C27 C28 1.531(4)
C28 O5 1.435(4)
C28 H28A 0.9900
C28 H28B 0.9900
C29 O6 1.374(5)
C29 H29A 0.9900
C29 H29B 0.9900
C30 H30A 0.9800
C30 H30B 0.9800
C30 H30C 0.9800
C31 N3 1.122(5)
C31 C32 1.452(6)
C32 H32A 0.9800
C32 H32B 0.9800
C32 H32C 0.9800
C33 N4 1.127(5)
C33 C34 1.431(6)
C34 H34A 0.9800
C34 H34B 0.9800
C34 H34C 0.9800
O2 H21 0.85(3)
O3 H31 0.88(3)
O5 H51 0.82(3)
O6 H61 1.0757
